data_4508304
loop_
_publ_author_name
'Koffer, Jacob H.'
'Olshansky, Jacob H.'
'Smith, Matthew D.'
'Hernandez, Kristen J.'
'Zeller, Matthias'
'Ferrence, Gregory M.'
'Schrier, Joshua'
'Norquist, Alexander J.'

_publ_section_title
;
 Formation Principles for Templated Vanadium Selenite Oxalates
;
_journal_issue 10
_journal_name_full 'Crystal Growth &amp; Design'
_journal_page_first 4504
_journal_paper_doi 10.1021/cg400992q
_journal_volume 13
_journal_year 2013
_chemical_formula_moiety 'C8 H20 N2 O14 Se2 V2'
_chemical_formula_sum 'C8 H20 N2 O14 Se2 V2'
_chemical_formula_weight 628.05
_space_group_IT_number 2
_symmetry_cell_setting triclinic
_symmetry_space_group_name_Hall '-P 1'
_symmetry_space_group_name_H-M 'P -1'
_atom_sites_solution_hydrogens difmap
_atom_sites_solution_primary direct
_cell_angle_alpha 68.243(5)
_cell_angle_beta 73.643(5)
_cell_angle_gamma 82.752(5)
_cell_formula_units_Z 2
_cell_length_a 9.024(5)
_cell_length_b 9.571(5)
_cell_length_c 12.313(5)
_cell_measurement_reflns_used 9424
_cell_measurement_temperature 100
_cell_measurement_theta_max 31
_cell_measurement_theta_min 2
_cell_volume 947.4(8)
_computing_cell_refinement 'DENZO/SCALEPACK (Otwinowski & Minor, 1997)'
_computing_data_collection 'COLLECT (Nonius, 2001).'
_computing_data_reduction 'DENZO/SCALEPACK (Otwinowski & Minor, 1997)'
_computing_molecular_graphics 'CAMERON (Watkin et al., 1996)'
_computing_publication_material 'CRYSTALS (Betteridge et al., 2003)'
_computing_structure_refinement 'CRYSTALS (Betteridge et al., 2003)'
_computing_structure_solution 'SHELXS 86 (Sheldrick, 1986)'
_diffrn_ambient_temperature 100
_diffrn_measured_fraction_theta_full 0.996
_diffrn_measured_fraction_theta_max 0.936
_diffrn_measurement_device Area
_diffrn_measurement_device_type 'Nonius KappaCCD'
_diffrn_measurement_method \w
_diffrn_radiation_monochromator graphite
_diffrn_radiation_type 'Mo K\a'
_diffrn_radiation_wavelength 0.71073
_diffrn_reflns_av_R_equivalents 0.037
_diffrn_reflns_limit_h_max 13
_diffrn_reflns_limit_h_min -12
_diffrn_reflns_limit_k_max 13
_diffrn_reflns_limit_k_min -13
_diffrn_reflns_limit_l_max 17
_diffrn_reflns_limit_l_min -17
_diffrn_reflns_number 34492
_diffrn_reflns_theta_full 27.672
_diffrn_reflns_theta_max 31.446
_diffrn_reflns_theta_min 1.842
_diffrn_standards_number 0
_exptl_absorpt_coefficient_mu 4.901
_exptl_absorpt_correction_T_max 0.82
_exptl_absorpt_correction_T_min 0.78
_exptl_absorpt_correction_type multi-scan
_exptl_absorpt_process_details 'DENZO/SCALEPACK (Otwinowski & Minor, 1997)'
_exptl_crystal_colour blue
_exptl_crystal_density_diffrn 2.201
_exptl_crystal_density_method 'not measured'
_exptl_crystal_description prism
_exptl_crystal_F_000 616
_exptl_crystal_size_max 0.280
_exptl_crystal_size_mid 0.050
_exptl_crystal_size_min 0.040
_refine_diff_density_max 0.63
_refine_diff_density_min -0.69
_refine_ls_extinction_coef 7(3)
_refine_ls_extinction_method 'Larson (1970), Equation 22'
_refine_ls_goodness_of_fit_ref 1.0433
_refine_ls_hydrogen_treatment constr
_refine_ls_matrix_type full
_refine_ls_number_parameters 254
_refine_ls_number_reflns 5492
_refine_ls_number_restraints 0
_refine_ls_R_factor_all 0.0233
_refine_ls_R_factor_gt 0.0224
_refine_ls_shift/su_max 0.0011181
_refine_ls_shift/su_mean 0.0000310
_refine_ls_structure_factor_coef Fsqd
_refine_ls_weighting_details
;
 Method= Modified Sheldrick 
 w=1/[\s^2^(F^2^) + ( 0.02P)^2^ + 2.77P] 
 ,where P=(max(Fo^2^,0) + 2Fc^2^)/3 
;
_refine_ls_weighting_scheme calc
_refine_ls_wR_factor_all 0.0668
_refine_ls_wR_factor_gt 0.0657
_refine_ls_wR_factor_ref 0.0651
_reflns_limit_h_max 13
_reflns_limit_h_min -12
_reflns_limit_k_max 13
_reflns_limit_k_min -12
_reflns_limit_l_max 17
_reflns_limit_l_min 0
_reflns_number_gt 5655
_reflns_number_total 5883
_reflns_threshold_expression I>2.0\s(I)
_oxford_diffrn_Wilson_B_factor 0.51
_oxford_diffrn_Wilson_scale 22.52
_oxford_refine_ls_r_factor_ref 0.0218
_oxford_refine_ls_scale 0.16394(7)
_oxford_reflns_number_all 5868
_oxford_reflns_threshold_expression_ref I>3.0\s(I)
_cod_data_source_file cg400992q_si_002.cif
_cod_data_source_block '[C~6~H~16~N~2~][(VO)~2~(C~2~O~4~)(SeO~3~)~2~].2H~2~O_Cmp-2'
_cod_depositor_comments
;
The following automatic conversions were performed:

'_symmetry_cell_setting' value 'Triclinic' changed to 'triclinic'
according to /home/saulius/struct/CIF-dictionaries/cif_core.dic
dictionary named 'cif_core.dic' version 2.4.2 from
2011-04-26.

'_atom_sites_solution_primary' value 'Direct' changed to
'direct' according to
/home/saulius/struct/CIF-dictionaries/cif_core.dic dictionary named
'cif_core.dic' version 2.4.2 from 2011-04-26.

Automatic conversion script
Id: cif_fix_values 1891 2012-01-12 08:04:46Z andrius 
;
_cod_original_sg_symbol_H-M 'P -1 '
_cod_database_code 4508304

loop_
_symmetry_equiv_pos_as_xyz
x,y,z
-x,-y,-z

loop_
_atom_site_label
_atom_site_type_symbol
_atom_site_fract_x
_atom_site_fract_y
_atom_site_fract_z
_atom_site_U_iso_or_equiv
_atom_site_occupancy
_atom_site_adp_type
_atom_site_refinement_flags_posn
V1 V 0.53883(4) 0.71313(4) 0.29200(3) 0.0080 1.0000 Uani .
V2 V 0.35535(4) 0.31206(4) 0.20562(3) 0.0084 1.0000 Uani .
Se1 Se 0.48220(2) 0.36230(2) 0.415765(18) 0.0087 1.0000 Uani .
Se2 Se 0.44452(2) 0.65471(2) 0.064355(17) 0.0082 1.0000 Uani .
O1 O 0.69608(18) 0.62707(17) 0.24541(14) 0.0131 1.0000 Uani .
O2 O 0.58729(19) 0.72854(17) 0.43507(14) 0.0121 1.0000 Uani .
O3 O 0.40344(17) 0.53994(16) 0.39793(14) 0.0096 1.0000 Uani .
O4 O 0.44181(19) 0.74663(17) 0.15690(14) 0.0122 1.0000 Uani .
O5 O 0.33280(17) 0.85346(16) 0.33535(13) 0.0097 1.0000 Uani .
O6 O 0.62399(17) 0.92603(17) 0.21231(14) 0.0113 1.0000 Uani .
O7 O 0.19657(18) 0.40825(18) 0.19340(15) 0.0135 1.0000 Uani .
O8 O 0.26562(17) 0.09923(16) 0.28662(13) 0.0100 1.0000 Uani .
O9 O 0.56673(17) 0.16384(16) 0.20333(14) 0.0109 1.0000 Uani .
O10 O 0.35882(19) 0.28613(17) 0.37272(14) 0.0127 1.0000 Uani .
O11 O 0.50594(18) 0.47523(16) 0.13678(14) 0.0106 1.0000 Uani .
O12 O 0.60997(17) 0.71551(17) -0.04506(13) 0.0107 1.0000 Uani .
O13 O -0.0501(2) 0.1737(2) 0.4031(2) 0.0264 1.0000 Uani .
O14 O 0.2871(3) -0.0044(2) 0.56030(18) 0.0294 1.0000 Uani .
N1 N 0.0886(2) 0.6231(2) 0.48550(17) 0.0121 1.0000 Uani .
N2 N 0.8586(2) 0.5638(2) 0.04913(18) 0.0148 1.0000 Uani .
C1 C 0.3613(2) 0.9897(2) 0.28849(17) 0.0083 1.0000 Uani .
C2 C 0.5321(2) 1.0311(2) 0.22822(17) 0.0086 1.0000 Uani .
C3 C -0.0324(2) 0.6501(2) 0.4175(2) 0.0129 1.0000 Uani .
C4 C 0.0514(3) 0.4934(2) 0.6014(2) 0.0138 1.0000 Uani .
C5 C 0.0106(3) 0.7798(3) 0.2980(2) 0.0200 1.0000 Uani .
C6 C 1.0036(3) 0.6523(3) 0.0028(2) 0.0150 1.0000 Uani .
C7 C 1.1136(3) 0.6027(3) -0.0952(2) 0.0154 1.0000 Uani .
C8 C 0.9640(3) 0.8195(3) -0.0451(3) 0.0232 1.0000 Uani .
H1 H 0.0350 0.1267 0.3947 0.0397 1.0000 Uiso R
H2 H -0.1208 0.1108 0.4393 0.0398 1.0000 Uiso R
H3 H 0.2767 0.0931 0.5031 0.0355 1.0000 Uiso R
H4 H 0.2973 0.0045 0.6322 0.0355 1.0000 Uiso R
H5 H 0.0960 0.7108 0.5023 0.0145 1.0000 Uiso R
H6 H 0.1849 0.6028 0.4368 0.0145 1.0000 Uiso R
H7 H -0.1267 0.6762 0.4676 0.0152 1.0000 Uiso R
H8 H -0.0434 0.5197 0.6514 0.0163 1.0000 Uiso R
H9 H 0.1328 0.4734 0.6422 0.0166 1.0000 Uiso R
H10 H 0.0990 0.7473 0.2486 0.0311 1.0000 Uiso R
H11 H 0.0284 0.8660 0.3138 0.0318 1.0000 Uiso R
H12 H -0.0736 0.7999 0.2623 0.0307 1.0000 Uiso R
H13 H 0.7887 0.5934 0.1109 0.0181 1.0000 Uiso R
H14 H 0.8124 0.5828 -0.0156 0.0181 1.0000 Uiso R
H15 H 1.0467 0.6239 0.0710 0.0179 1.0000 Uiso R
H16 H 1.0669 0.6297 -0.1624 0.0182 1.0000 Uiso R
H17 H 1.2098 0.6559 -0.1235 0.0184 1.0000 Uiso R
H18 H 1.0585 0.8763 -0.0662 0.0356 1.0000 Uiso R
H19 H 0.9232 0.8433 -0.1137 0.0358 1.0000 Uiso R
H20 H 0.8847 0.8458 0.0191 0.0358 1.0000 Uiso R

loop_
_atom_site_aniso_label
_atom_site_aniso_U_11
_atom_site_aniso_U_22
_atom_site_aniso_U_33
_atom_site_aniso_U_23
_atom_site_aniso_U_13
_atom_site_aniso_U_12
V1 0.00775(14) 0.00585(14) 0.00963(15) -0.00288(11) -0.00107(11) 0.00007(11)
V2 0.00856(15) 0.00635(14) 0.00944(15) -0.00315(11) -0.00072(11) -0.00007(11)
Se1 0.00775(9) 0.00608(9) 0.01122(9) -0.00305(7) -0.00059(7) -0.00066(6)
Se2 0.00841(9) 0.00721(9) 0.00838(9) -0.00297(7) -0.00104(6) -0.00033(6)
O1 0.0107(7) 0.0117(7) 0.0148(7) -0.0041(6) -0.0013(5) 0.0001(5)
O2 0.0159(7) 0.0100(6) 0.0101(6) -0.0015(5) -0.0041(5) -0.0039(5)
O3 0.0096(6) 0.0053(6) 0.0125(6) -0.0023(5) -0.0014(5) -0.0005(5)
O4 0.0183(7) 0.0104(6) 0.0106(6) -0.0063(5) -0.0056(6) 0.0032(5)
O5 0.0097(6) 0.0070(6) 0.0118(6) -0.0035(5) -0.0014(5) -0.0011(5)
O6 0.0091(6) 0.0082(6) 0.0139(7) -0.0024(5) -0.0008(5) -0.0004(5)
O7 0.0110(7) 0.0119(7) 0.0160(7) -0.0050(6) -0.0016(6) 0.0015(5)
O8 0.0095(6) 0.0086(6) 0.0114(6) -0.0039(5) -0.0010(5) -0.0002(5)
O9 0.0106(7) 0.0071(6) 0.0149(7) -0.0045(5) -0.0023(5) -0.0007(5)
O10 0.0170(7) 0.0112(7) 0.0106(6) -0.0044(5) -0.0014(6) -0.0062(6)
O11 0.0123(7) 0.0062(6) 0.0124(6) -0.0026(5) -0.0024(5) -0.0005(5)
O12 0.0104(6) 0.0115(6) 0.0098(6) -0.0039(5) -0.0002(5) -0.0035(5)
O13 0.0143(8) 0.0254(9) 0.0439(12) -0.0239(9) 0.0046(8) -0.0066(7)
O14 0.0374(11) 0.0311(10) 0.0214(9) -0.0024(8) -0.0111(8) -0.0203(9)
N1 0.0087(7) 0.0123(8) 0.0165(8) -0.0064(7) -0.0026(6) -0.0015(6)
N2 0.0086(8) 0.0173(9) 0.0164(8) -0.0060(7) -0.0008(6) 0.0022(6)
C1 0.0091(8) 0.0092(8) 0.0070(8) -0.0035(6) -0.0014(6) -0.0012(6)
C2 0.0082(8) 0.0090(8) 0.0074(8) -0.0011(6) -0.0023(6) -0.0009(6)
C3 0.0091(8) 0.0125(9) 0.0170(9) -0.0047(8) -0.0036(7) 0.0000(7)
C4 0.0140(9) 0.0144(9) 0.0139(9) -0.0050(7) -0.0042(7) -0.0020(7)
C5 0.0182(11) 0.0178(10) 0.0207(11) -0.0008(9) -0.0063(9) -0.0043(8)
C6 0.0137(9) 0.0160(10) 0.0168(10) -0.0070(8) -0.0045(8) -0.0002(7)
C7 0.0121(9) 0.0165(10) 0.0153(9) -0.0042(8) -0.0022(7) 0.0004(7)
C8 0.0253(12) 0.0141(10) 0.0307(13) -0.0079(9) -0.0091(10) 0.0027(9)

loop_
_atom_type_symbol
_atom_type_scat_dispersion_real
_atom_type_scat_dispersion_imag
_atom_type_scat_Cromer_Mann_a1
_atom_type_scat_Cromer_Mann_b1
_atom_type_scat_Cromer_Mann_a2
_atom_type_scat_Cromer_Mann_b2
_atom_type_scat_Cromer_Mann_a3
_atom_type_scat_Cromer_Mann_b3
_atom_type_scat_Cromer_Mann_a4
_atom_type_scat_Cromer_Mann_b4
_atom_type_scat_Cromer_Mann_c
_atom_type_scat_source
C 0.0033 0.0016 2.3100 20.8439 1.0200 10.2075 1.5886 0.5687 0.8650 51.6512 0.2156 'International Tables Vol C 4.2.6.8 and 6.1.1.4'
H 0.0000 0.0000 0.4930 10.5109 0.3229 26.1257 0.1402 3.1424 0.0408 57.7998 0.0030 'International Tables Vol C 4.2.6.8 and 6.1.1.4'
N 0.0061 0.0033 12.2126 0.0057 3.1322 9.8933 2.0125 28.9975 1.1663 0.5826 -11.5290 'International Tables Vol C 4.2.6.8 and 6.1.1.4'
O 0.0106 0.0060 3.0485 13.2771 2.2868 5.7011 1.5463 0.3239 0.8670 32.9089 0.2508 'International Tables Vol C 4.2.6.8 and 6.1.1.4'
V 0.3005 0.5294 10.2971 6.8657 7.3511 0.4385 2.0703 26.8938 2.0571 102.4780 1.2199 'International Tables Vol C 4.2.6.8 and 6.1.1.4'
Se -0.0929 2.2259 17.0006 2.4098 5.8196 0.2726 3.9731 15.2372 4.3543 43.8163 2.8409 'International Tables Vol C 4.2.6.8 and 6.1.1.4'

loop_
_geom_angle_atom_site_label_1
_geom_angle_site_symmetry_1
_geom_angle_atom_site_label_2
_geom_angle_atom_site_label_3
_geom_angle_site_symmetry_3
_geom_angle
_geom_angle_publ_flag
O1 . V1 O2 . 98.33(9) yes
O1 . V1 O3 . 101.00(8) yes
O2 . V1 O3 . 90.75(8) yes
O1 . V1 O4 . 98.68(8) yes
O2 . V1 O4 . 162.24(7) yes
O3 . V1 O4 . 91.01(8) yes
O1 . V1 O5 . 173.19(7) yes
O2 . V1 O5 . 84.60(7) yes
O3 . V1 O5 . 85.07(7) yes
O4 . V1 O5 . 77.96(7) yes
O1 . V1 O6 . 96.76(9) yes
O2 . V1 O6 . 81.93(8) yes
O3 . V1 O6 . 161.61(6) yes
O4 . V1 O6 . 91.02(8) yes
O5 . V1 O6 . 77.49(8) yes
O12 2_665 V2 Se2 2_665 27.24(4) yes
O12 2_665 V2 O7 . 93.25(8) yes
Se2 2_665 V2 O7 . 107.08(7) yes
O12 2_665 V2 O8 . 87.35(8) yes
Se2 2_665 V2 O8 . 107.77(5) yes
O7 . V2 O8 . 98.72(9) yes
O12 2_665 V2 O9 . 78.68(7) yes
Se2 2_665 V2 O9 . 67.19(5) yes
O7 . V2 O9 . 171.08(7) yes
O8 . V2 O9 . 77.30(6) yes
O12 2_665 V2 O10 . 163.62(7) yes
Se2 2_665 V2 O10 . 146.63(5) yes
O7 . V2 O10 . 101.68(8) yes
O8 . V2 O10 . 83.79(8) yes
O9 . V2 O10 . 85.94(7) yes
O12 2_665 V2 O11 . 92.69(8) yes
Se2 2_665 V2 O11 . 67.38(5) yes
O7 . V2 O11 . 100.80(8) yes
O8 . V2 O11 . 160.45(6) yes
O9 . V2 O11 . 83.53(7) yes
O10 . V2 O11 . 91.11(7) yes
O2 2_666 Se1 O3 . 101.84(8) yes
O2 2_666 Se1 O10 . 95.42(8) yes
O3 . Se1 O10 . 101.98(8) yes
V2 2_665 Se2 O4 . 133.36(6) yes
V2 2_665 Se2 O11 . 97.49(5) yes
O4 . Se2 O11 . 104.20(9) yes
V2 2_665 Se2 O12 . 33.02(5) yes
O4 . Se2 O12 . 102.22(8) yes
O11 . Se2 O12 . 98.69(8) yes
V1 . O2 Se1 2_666 131.60(9) yes
V1 . O3 Se1 . 117.53(9) yes
V1 . O4 Se2 . 135.12(9) yes
V1 . O5 C1 . 111.69(14) yes
V1 . O6 C2 . 116.71(13) yes
V2 . O8 C1 1_545 116.73(13) yes
V2 . O9 C2 1_545 110.29(14) yes
V2 . O10 Se1 . 127.87(9) yes
V2 . O11 Se2 . 118.19(9) yes
V2 2_665 O12 Se2 . 119.75(8) yes
H1 . O13 H2 . 108.4 no
H3 . O14 H4 . 109.5 no
C3 . N1 C4 . 111.79(17) yes
C3 . N1 H5 . 109.0 no
C4 . N1 H5 . 108.9 no
C3 . N1 H6 . 108.9 no
C4 . N1 H6 . 108.8 no
H5 . N1 H6 . 109.5 no
C7 2_765 N2 C6 . 113.60(17) yes
C7 2_765 N2 H13 . 109.8 no
C6 . N2 H13 . 109.6 no
C7 2_765 N2 H14 . 105.1 no
C6 . N2 H14 . 109.1 no
H13 . N2 H14 . 109.5 no
O8 1_565 C1 O5 . 127.24(19) yes
O8 1_565 C1 C2 . 116.03(18) yes
O5 . C1 C2 . 116.71(18) yes
C1 . C2 O6 . 116.34(17) yes
C1 . C2 O9 1_565 117.28(18) yes
O6 . C2 O9 1_565 126.34(19) yes
C4 2_566 C3 N1 . 108.72(17) yes
C4 2_566 C3 C5 . 111.35(19) yes
N1 . C3 C5 . 110.74(18) yes
C4 2_566 C3 H7 . 110.4 no
N1 . C3 H7 . 106.4 no
C5 . C3 H7 . 109.1 no
C3 2_566 C4 N1 . 112.13(18) yes
C3 2_566 C4 H8 . 110.3 no
N1 . C4 H8 . 107.2 no
C3 2_566 C4 H9 . 106.5 no
N1 . C4 H9 . 111.1 no
H8 . C4 H9 . 109.7 no
C3 . C5 H10 . 106.9 no
C3 . C5 H11 . 108.5 no
H10 . C5 H11 . 113.4 no
C3 . C5 H12 . 107.8 no
H10 . C5 H12 . 110.2 no
H11 . C5 H12 . 109.8 no
N2 . C6 C7 . 108.71(18) yes
N2 . C6 C8 . 109.6(2) yes
C7 . C6 C8 . 111.3(2) yes
N2 . C6 H15 . 104.7 no
C7 . C6 H15 . 109.3 no
C8 . C6 H15 . 113.0 no
C6 . C7 N2 2_765 110.49(18) yes
C6 . C7 H16 . 108.1 no
N2 2_765 C7 H16 . 109.2 no
C6 . C7 H17 . 109.6 no
N2 2_765 C7 H17 . 111.1 no
H16 . C7 H17 . 108.3 no
C6 . C8 H18 . 108.5 no
C6 . C8 H19 . 110.3 no
H18 . C8 H19 . 111.1 no
C6 . C8 H20 . 109.0 no
H18 . C8 H20 . 109.3 no
H19 . C8 H20 . 108.7 no

loop_
_geom_bond_atom_site_label_1
_geom_bond_atom_site_label_2
_geom_bond_site_symmetry_2
_geom_bond_distance
_geom_bond_publ_flag
V1 O1 . 1.6181(17) yes
V1 O2 . 1.9898(17) yes
V1 O3 . 1.9880(16) yes
V1 O4 . 1.9976(17) yes
V1 O5 . 2.2108(17) yes
V1 O6 . 2.0478(18) yes
V2 O12 2_665 2.0232(17) yes
V2 Se2 2_665 3.2238(12) yes
V2 O7 . 1.6153(17) yes
V2 O8 . 2.0628(18) yes
V2 O9 . 2.2290(18) yes
V2 O10 . 1.9879(18) yes
V2 O11 . 1.9772(17) yes
Se1 O2 2_666 1.6815(16) yes
Se1 O3 . 1.7177(16) yes
Se1 O10 . 1.6958(17) yes
Se2 O4 . 1.6719(16) yes
Se2 O11 . 1.7193(16) yes
Se2 O12 . 1.6994(16) yes
O5 C1 . 1.242(2) yes
O6 C2 . 1.258(2) yes
O8 C1 1_545 1.269(2) yes
O9 C2 1_545 1.250(2) yes
O13 H1 . 0.840 no
O13 H2 . 0.841 no
O14 H3 . 0.950 no
O14 H4 . 0.950 no
N1 C3 . 1.498(3) yes
N1 C4 . 1.488(3) yes
N1 H5 . 0.950 no
N1 H6 . 0.950 no
N2 C7 2_765 1.494(3) yes
N2 C6 . 1.502(3) yes
N2 H13 . 0.950 no
N2 H14 . 0.950 no
C1 C2 . 1.541(3) yes
C3 C4 2_566 1.513(3) yes
C3 C5 . 1.518(3) yes
C3 H7 . 0.965 no
C4 H8 . 0.968 no
C4 H9 . 0.963 no
C5 H10 . 0.953 no
C5 H11 . 0.956 no
C5 H12 . 0.946 no
C6 C7 . 1.515(3) yes
C6 C8 . 1.521(3) yes
C6 H15 . 0.959 no
C7 H16 . 0.969 no
C7 H17 . 0.971 no
C8 H18 . 0.989 no
C8 H19 . 0.955 no
C8 H20 . 0.992 no

loop_
_geom_hbond_atom_site_label_D
_geom_hbond_atom_site_label_H
_geom_hbond_atom_site_label_A
_geom_hbond_site_symmetry_A
_geom_hbond_angle_DHA
_geom_hbond_distance_DH
_geom_hbond_distance_HA
_geom_hbond_distance_DA
_geom_hbond_publ_flag
O13 H1 O8 . 150.73(7) 0.840 2.176 2.937(3) yes
O13 H2 O14 2_556 151.30(9) 0.841 1.915 2.683(3) yes
O14 H3 O10 . 153.77(8) 0.950 2.004 2.887(3) yes
O14 H4 O6 2_666 165.75(5) 0.950 2.538 3.467(3) yes
O14 H4 O9 2_656 132.44(7) 0.950 2.585 3.302(3) yes
O14 H4 C2 2_666 147.34(7) 0.950 2.523 3.362(3) yes
N1 H5 O13 2_566 153.73(9) 0.950 1.821 2.706(3) yes
N1 H6 O3 . 157.21(7) 0.950 1.965 2.865(3) yes
C3 H7 O10 2_566 170.70(6) 0.965 2.530 3.486(3) yes
C4 H8 O7 2_566 156.98(7) 0.968 2.299 3.213(3) yes
C4 H9 O1 2_666 167.00(7) 0.963 2.251 3.197(3) yes
N2 H13 O1 . 165.21(8) 0.950 1.758 2.688(3) yes
N2 H14 O7 2_665 155.65(6) 0.950 2.183 3.074(3) yes
N2 H14 O12 . 127.37(7) 0.950 2.128 2.808(3) yes
C6 H15 O7 1_655 140.85(7) 0.959 2.549 3.348(3) yes
C7 H17 O9 2_765 170.23(6) 0.971 2.553 3.513(3) yes
